data_7701427
loop_
_publ_author_name
'Aromi, Guillem'
'Darawsheh, Mohanad'
'Diego, Rosa'
'Barrios, Leon\'i Alejandra'
'Sadurn\'i, Anna'
'Garcia Gomez, Jordi'
'Lloyd, Paul'
'Teat, Simon'
'Roubeau, Olivier'
'Aguil\`a, David'

_publ_section_title
;
 Designed Asymmetric Coordination Helicates with bis-\b-diketonate Ligands
;
_journal_name_full 'Dalton Transactions'
_journal_paper_doi 10.1039/C9DT03398J
_journal_year 2019
_chemical_formula_moiety 'C72 H48 Fe2 O15'
_chemical_formula_sum 'C72 H48 Fe2 O15'
_chemical_formula_weight 1264.80
_space_group_crystal_system monoclinic
_space_group_IT_number 9
_space_group_name_Hall 'C -2yc'
_space_group_name_H-M_alt 'C 1 c 1'
_symmetry_space_group_name_Hall 'C -2yc'
_symmetry_space_group_name_H-M 'C 1 c 1'
_atom_sites_solution_hydrogens geom
_audit_creation_method SHELXL-2017/1
_audit_update_record
;
2019-05-23 deposited with the CCDC.    2019-10-23 downloaded from the CCDC.
;
_cell_angle_alpha 90
_cell_angle_beta 127.106(4)
_cell_angle_gamma 90
_cell_formula_units_Z 4
_cell_length_a 23.111(7)
_cell_length_b 17.662(6)
_cell_length_c 18.343(5)
_cell_measurement_reflns_used 9976
_cell_measurement_temperature 100(2)
_cell_measurement_theta_max 29.28
_cell_measurement_theta_min 2.75
_cell_volume 5971(3)
_computing_cell_refinement 'Bruker SAINT'
_computing_data_collection 'Bruker APEX 2'
_computing_data_reduction 'Bruker SAINT'
_computing_structure_refinement 'SHELXL-2017/1 (Sheldrick, 2015)'
_computing_structure_solution 'SHELXT 2014/5 (Sheldrick, 2015)'
_diffrn_ambient_temperature 100(2)
_diffrn_measured_fraction_theta_full 0.999
_diffrn_measured_fraction_theta_max 0.999
_diffrn_measurement_device_type 'Bruker APEX II CCD diffractometer'
_diffrn_measurement_method '\p and \w rotation with narrow frames'
_diffrn_radiation_monochromator 'silicon 111'
_diffrn_radiation_source 'Advanced Light Source station 11.3.1'
_diffrn_radiation_type synchrotron
_diffrn_radiation_wavelength 0.7749
_diffrn_reflns_av_R_equivalents 0.0527
_diffrn_reflns_av_unetI/netI 0.0638
_diffrn_reflns_Laue_measured_fraction_full 0.999
_diffrn_reflns_Laue_measured_fraction_max 0.999
_diffrn_reflns_limit_h_max 28
_diffrn_reflns_limit_h_min -28
_diffrn_reflns_limit_k_max 22
_diffrn_reflns_limit_k_min -22
_diffrn_reflns_limit_l_max 22
_diffrn_reflns_limit_l_min -22
_diffrn_reflns_number 38712
_diffrn_reflns_point_group_measured_fraction_full 0.999
_diffrn_reflns_point_group_measured_fraction_max 0.999
_diffrn_reflns_theta_full 28.965
_diffrn_reflns_theta_max 28.967
_diffrn_reflns_theta_min 2.515
_exptl_absorpt_coefficient_mu 0.699
_exptl_absorpt_correction_T_max 0.746
_exptl_absorpt_correction_T_min 0.604
_exptl_absorpt_correction_type multi-scan
_exptl_absorpt_process_details 'SADABS-2016/2 - Bruker AXS'
_exptl_crystal_colour red
_exptl_crystal_density_diffrn 1.407
_exptl_crystal_description parallelepiped
_exptl_crystal_F_000 2608
_exptl_crystal_size_max 0.090
_exptl_crystal_size_mid 0.050
_exptl_crystal_size_min 0.020
_refine_diff_density_max 0.917
_refine_diff_density_min -0.995
_refine_diff_density_rms 0.108
_refine_ls_abs_structure_details
;
 Refined as an inversion twin.
;
_refine_ls_abs_structure_Flack 0.50(5)
_refine_ls_extinction_method none
_refine_ls_goodness_of_fit_ref 1.059
_refine_ls_hydrogen_treatment constr
_refine_ls_matrix_type full
_refine_ls_number_parameters 865
_refine_ls_number_reflns 12040
_refine_ls_number_restraints 1504
_refine_ls_restrained_S_all 1.030
_refine_ls_R_factor_all 0.1171
_refine_ls_R_factor_gt 0.0898
_refine_ls_shift/su_max 0.000
_refine_ls_shift/su_mean 0.000
_refine_ls_structure_factor_coef Fsqd
_refine_ls_weighting_details 'w=1/[\s^2^(Fo^2^)+(0.0514P)^2^+71.2126P] where P=(Fo^2^+2Fc^2^)/3'
_refine_ls_weighting_scheme calc
_refine_ls_wR_factor_gt 0.2225
_refine_ls_wR_factor_ref 0.2401
_reflns_Friedel_coverage 0.998
_reflns_Friedel_fraction_full 0.999
_reflns_Friedel_fraction_max 0.999
_reflns_number_gt 9121
_reflns_number_total 12040
_reflns_threshold_expression 'I > 2\s(I)'
_cod_data_source_file c9dt03398j2.cif
_cod_data_source_block md245_Cc
_cod_database_code 7701427
_shelx_shelxl_version_number 2017/1
_shelx_space_group_comment
;
The symmetry employed for this shelxl refinement is uniquely defined
by the following loop, which should always be used as a source of
symmetry information in preference to the above space-group names.
They are only intended as comments.
;
_shelx_estimated_absorpt_t_min 0.940
_shelx_estimated_absorpt_t_max 0.986

loop_
_space_group_symop_operation_xyz
'x, y, z'
'x, -y, z+1/2'
'x+1/2, y+1/2, z'
'x+1/2, -y+1/2, z+1/2'

loop_
_atom_site_label
_atom_site_type_symbol
_atom_site_fract_x
_atom_site_fract_y
_atom_site_fract_z
_atom_site_U_iso_or_equiv
_atom_site_adp_type
_atom_site_occupancy
_atom_site_site_symmetry_order
_atom_site_calc_flag
_atom_site_refinement_flags_posn
_atom_site_refinement_flags_adp
_atom_site_refinement_flags_occupancy
_atom_site_disorder_assembly
_atom_site_disorder_group
Fe1 Fe 0.70478(9) 0.53326(11) 0.67443(12) 0.0476(7) Uani 1 1 d . . . . .
Fe2 Fe 0.31859(9) 0.53341(11) 0.31906(12) 0.0455(6) Uani 1 1 d . . . . .
O1 O 0.8719(19) 0.371(2) 0.789(3) 0.256(15) Uani 1 1 d . U . . .
H1 H 0.840765 0.405667 0.763576 0.385 Uiso 1 1 calc R U . . .
O2 O 0.7653(6) 0.4465(6) 0.7594(8) 0.047(2) Uani 1 1 d . . . . .
O3 O 0.6284(6) 0.5011(6) 0.6869(8) 0.050(3) Uani 1 1 d . . . . .
O4 O 0.3704(6) 0.4817(6) 0.4349(7) 0.046(2) Uani 1 1 d . . . . .
O5 O 0.2378(6) 0.5475(8) 0.3287(10) 0.059(3) Uani 1 1 d . . . . .
O6 O 0.8345(11) 0.5590(8) 0.9373(11) 0.134(6) Uani 1 1 d . U . . .
H6 H 0.811080 0.556094 0.880297 0.201 Uiso 1 1 calc R U . . .
O7 O 0.7577(7) 0.6007(6) 0.7784(9) 0.063(4) Uani 1 1 d . . . . .
O8 O 0.6460(6) 0.6241(6) 0.6062(8) 0.054(3) Uani 1 1 d . . . . .
O9 O 0.3785(5) 0.6245(6) 0.3847(6) 0.041(2) Uani 1 1 d . . . . .
O10 O 0.2642(5) 0.6010(6) 0.2054(6) 0.043(2) Uani 1 1 d . . . . .
O11 O 0.1520(6) 0.3749(7) 0.2043(11) 0.083(4) Uani 1 1 d . U . . .
H11 H 0.187031 0.405282 0.232945 0.125 Uiso 1 1 calc R U . . .
O12 O 0.2646(6) 0.4421(6) 0.2422(7) 0.042(2) Uani 1 1 d . . . . .
O13 O 0.3942(6) 0.5014(6) 0.3082(8) 0.042(2) Uani 1 1 d . . . . .
O14 O 0.6514(6) 0.4805(6) 0.5524(8) 0.042(2) Uani 1 1 d . . . . .
O15 O 0.7837(7) 0.5462(7) 0.6616(9) 0.055(3) Uani 1 1 d . . . . .
C1 C 0.8578(12) 0.3260(12) 0.8319(17) 0.080(6) Uani 1 1 d . . . . .
C2 C 0.9080(14) 0.2700(13) 0.8778(19) 0.103(8) Uani 1 1 d . . . . .
H2A H 0.948384 0.268253 0.876394 0.123 Uiso 1 1 calc R U . . .
C3 C 0.9010(17) 0.2146(12) 0.9273(17) 0.095(6) Uani 1 1 d . . . . .
H3A H 0.938363 0.178410 0.963417 0.114 Uiso 1 1 calc R U . . .
C4 C 0.842(2) 0.2138(13) 0.9228(19) 0.105(8) Uani 1 1 d . . . . .
H4A H 0.832206 0.171130 0.945808 0.126 Uiso 1 1 calc R U . . .
C5 C 0.7942(13) 0.2716(10) 0.8865(11) 0.069(5) Uani 1 1 d . . . . .
H5A H 0.758742 0.275794 0.896867 0.083 Uiso 1 1 calc R U . . .
C6 C 0.7979(11) 0.3297(9) 0.8292(11) 0.055(4) Uani 1 1 d . . . . .
C7 C 0.7470(9) 0.3895(9) 0.7881(9) 0.044(3) Uani 1 1 d . . . . .
C8 C 0.6803(9) 0.3857(10) 0.7751(10) 0.050(3) Uani 1 1 d . . . . .
H8A H 0.673202 0.345573 0.803398 0.060 Uiso 1 1 calc R U . . .
C9 C 0.6216(9) 0.4404(10) 0.7203(9) 0.045(3) Uani 1 1 d . U . . .
C10 C 0.5498(11) 0.4270(11) 0.6992(12) 0.060(4) Uani 1 1 d . . . . .
C11 C 0.5374(11) 0.3929(13) 0.7564(13) 0.072(5) Uani 1 1 d . . . . .
H11A H 0.577050 0.376892 0.815840 0.086 Uiso 1 1 calc R U . . .
C12 C 0.4690(13) 0.3823(15) 0.7277(15) 0.081(6) Uani 1 1 d . . . . .
H12A H 0.460678 0.355730 0.765612 0.098 Uiso 1 1 calc R U . . .
C13 C 0.4115(12) 0.4091(14) 0.6454(14) 0.076(5) Uani 1 1 d . . . . .
H13A H 0.363958 0.400060 0.627366 0.091 Uiso 1 1 calc R U . . .
C14 C 0.4190(9) 0.4486(11) 0.5870(13) 0.056(4) Uani 1 1 d . . . . .
C15 C 0.4905(9) 0.4551(10) 0.6132(12) 0.053(4) Uani 1 1 d . . . . .
H15A H 0.498464 0.478294 0.573275 0.064 Uiso 1 1 calc R U . . .
C16 C 0.3574(9) 0.4795(9) 0.4957(12) 0.050(3) Uani 1 1 d . U . . .
C17 C 0.2938(11) 0.5061(11) 0.4802(15) 0.064(4) Uani 1 1 d . . . . .
H17A H 0.289298 0.503248 0.528345 0.076 Uiso 1 1 calc R U . . .
C18 C 0.2361(10) 0.5371(10) 0.3955(15) 0.062(4) Uani 1 1 d . . . . .
C19A C 0.1694(13) 0.548(2) 0.390(2) 0.077(4) Uani 0.423(16) 1 d G U P A 1
C20A C 0.1682(14) 0.559(2) 0.464(2) 0.080(5) Uani 0.423(16) 1 d G U P A 1
H20A H 0.212291 0.560933 0.524055 0.096 Uiso 0.423(16) 1 calc R U P A 1
C21A C 0.1023(17) 0.568(2) 0.450(2) 0.081(5) Uani 0.423(16) 1 d G U P A 1
H21A H 0.101403 0.575697 0.500236 0.097 Uiso 0.423(16) 1 calc R U P A 1
C22A C 0.0377(13) 0.565(2) 0.362(2) 0.084(5) Uani 0.423(16) 1 d G U P A 1
H22A H -0.007312 0.571390 0.351849 0.101 Uiso 0.423(16) 1 calc R U P A 1
C23A C 0.0390(14) 0.554(2) 0.2875(18) 0.082(5) Uani 0.423(16) 1 d G U P A 1
H23A H -0.005139 0.552319 0.227279 0.099 Uiso 0.423(16) 1 calc R U P A 1
C24A C 0.1049(17) 0.545(2) 0.302(2) 0.080(5) Uani 0.423(16) 1 d G U P A 1
H24A H 0.105749 0.537555 0.251096 0.096 Uiso 0.423(16) 1 calc R U P A 1
C19B C 0.1666(10) 0.5767(14) 0.3709(17) 0.081(4) Uani 0.577(16) 1 d G U P A 2
C20B C 0.1523(12) 0.5771(14) 0.4344(14) 0.083(4) Uani 0.577(16) 1 d G U P A 2
H20B H 0.185736 0.554775 0.492830 0.099 Uiso 0.577(16) 1 calc R U P A 2
C21B C 0.0890(13) 0.6102(14) 0.4124(16) 0.085(4) Uani 0.577(16) 1 d G U P A 2
H21B H 0.079192 0.610463 0.455857 0.102 Uiso 0.577(16) 1 calc R U P A 2
C22B C 0.0400(10) 0.6429(13) 0.3269(17) 0.089(5) Uani 0.577(16) 1 d G U P A 2
H22B H -0.003277 0.665487 0.311932 0.106 Uiso 0.577(16) 1 calc R U P A 2
C23B C 0.0543(10) 0.6425(13) 0.2634(14) 0.087(5) Uani 0.577(16) 1 d G U P A 2
H23B H 0.020798 0.664823 0.204980 0.105 Uiso 0.577(16) 1 calc R U P A 2
C24B C 0.1176(11) 0.6094(13) 0.2854(16) 0.085(4) Uani 0.577(16) 1 d G U P A 2
H24B H 0.127342 0.609134 0.241951 0.102 Uiso 0.577(16) 1 calc R U P A 2
C25 C 0.8309(15) 0.6367(11) 0.9626(15) 0.079(6) Uani 1 1 d . . . . .
C26 C 0.8735(17) 0.6570(13) 1.0505(15) 0.106(7) Uani 1 1 d . U . . .
H26A H 0.899733 0.617999 1.094471 0.128 Uiso 1 1 calc R U . . .
C27 C 0.8828(15) 0.7324(12) 1.0838(14) 0.098(5) Uani 1 1 d . U . . .
H27A H 0.919221 0.748306 1.144734 0.118 Uiso 1 1 calc R U . . .
C28 C 0.8277(15) 0.7813(11) 1.0095(12) 0.084(5) Uani 1 1 d . U . . .
H28A H 0.821483 0.830396 1.024964 0.101 Uiso 1 1 calc R U . . .
C29 C 0.7875(9) 0.7628(8) 0.9258(11) 0.045(3) Uani 1 1 d . . . . .
H29A H 0.757702 0.800875 0.882136 0.054 Uiso 1 1 calc R U . . .
C30 C 0.7840(9) 0.6866(8) 0.8918(11) 0.043(3) Uani 1 1 d . . . . .
C31 C 0.7390(9) 0.6672(7) 0.7995(12) 0.046(3) Uani 1 1 d . . . . .
C32 C 0.6811(8) 0.7078(7) 0.7281(11) 0.041(3) Uani 1 1 d . . . . .
H32A H 0.672084 0.755773 0.742803 0.050 Uiso 1 1 calc R U . . .
C33 C 0.6361(8) 0.6866(7) 0.6398(11) 0.043(3) Uani 1 1 d . . . . .
C34 C 0.5739(8) 0.7316(8) 0.5666(10) 0.040(3) Uani 1 1 d . . . . .
C35 C 0.5730(9) 0.8103(8) 0.5665(11) 0.052(4) Uani 1 1 d . . . . .
H35A H 0.614133 0.837606 0.614679 0.063 Uiso 1 1 calc R U . . .
C36 C 0.5121(12) 0.8489(6) 0.4959(14) 0.061(3) Uani 1 1 d . . . . .
H36A H 0.511801 0.902723 0.496818 0.073 Uiso 1 1 calc R U . . .
C37 C 0.4516(9) 0.8107(9) 0.4241(10) 0.052(5) Uani 1 1 d . . . . .
H37A H 0.411080 0.837786 0.374748 0.063 Uiso 1 1 calc R U . . .
C38 C 0.4516(8) 0.7314(8) 0.4258(10) 0.043(4) Uani 1 1 d . . . . .
C39 C 0.5133(10) 0.6927(5) 0.5000(12) 0.039(2) Uani 1 1 d . . . . .
H39A H 0.512408 0.639046 0.503323 0.047 Uiso 1 1 calc R U . . .
C40 C 0.3856(7) 0.6840(8) 0.3583(9) 0.035(3) Uani 1 1 d . . . . .
C41 C 0.3401(8) 0.7082(9) 0.2624(9) 0.041(3) Uani 1 1 d . . . . .
H41A H 0.349621 0.754525 0.245034 0.049 Uiso 1 1 calc R U . . .
C42 C 0.2817(8) 0.6612(9) 0.1963(9) 0.035(2) Uani 1 1 d . U . . .
C43 C 0.2371(9) 0.6899(9) 0.0938(9) 0.043(3) Uani 1 1 d . U . . .
C44 C 0.2390(9) 0.7583(9) 0.0735(9) 0.044(3) Uani 1 1 d . U . . .
H44A H 0.270119 0.793843 0.120352 0.053 Uiso 1 1 calc R U . . .
C45 C 0.1925(10) 0.7823(11) -0.0235(9) 0.059(3) Uani 1 1 d . U . . .
H45A H 0.187161 0.833357 -0.042845 0.070 Uiso 1 1 calc R U . . .
C46 C 0.1578(10) 0.7217(10) -0.0827(10) 0.066(4) Uani 1 1 d . U . . .
H46A H 0.131768 0.732724 -0.145872 0.079 Uiso 1 1 calc R U . . .
C47 C 0.1564(11) 0.6487(11) -0.0614(11) 0.068(4) Uani 1 1 d . U . . .
H47A H 0.128975 0.611613 -0.107723 0.081 Uiso 1 1 calc R U . . .
C48 C 0.1975(11) 0.6295(10) 0.0329(10) 0.058(4) Uani 1 1 d . U . . .
H48A H 0.198280 0.579785 0.053230 0.070 Uiso 1 1 calc R U . . .
C49 C 0.1642(9) 0.3237(9) 0.1604(10) 0.054(3) Uani 1 1 d . U . . .
C50 C 0.1116(9) 0.2656(10) 0.1136(11) 0.059(3) Uani 1 1 d . U . . .
H50A H 0.069558 0.264663 0.111601 0.070 Uiso 1 1 calc R U . . .
C51 C 0.1238(10) 0.2102(10) 0.0710(11) 0.066(4) Uani 1 1 d . U . . .
H51A H 0.091615 0.168296 0.043592 0.079 Uiso 1 1 calc R U . . .
C52 C 0.1813(12) 0.2144(11) 0.0675(12) 0.073(5) Uani 1 1 d . . . . .
H52A H 0.184693 0.181327 0.029349 0.087 Uiso 1 1 calc R U . . .
C53 C 0.2364(12) 0.2703(10) 0.1234(12) 0.067(5) Uani 1 1 d . . . . .
H53A H 0.282172 0.265558 0.134705 0.080 Uiso 1 1 calc R U . . .
C54 C 0.2254(8) 0.3271(8) 0.1588(8) 0.046(3) Uani 1 1 d . . . . .
C55 C 0.2823(8) 0.3898(7) 0.2132(10) 0.042(3) Uani 1 1 d . . . . .
C56 C 0.3479(9) 0.3880(8) 0.2272(10) 0.044(3) Uani 1 1 d . . . . .
H56A H 0.357573 0.346217 0.203315 0.053 Uiso 1 1 calc R U . . .
C57 C 0.3987(8) 0.4413(8) 0.2721(10) 0.040(3) Uani 1 1 d . . . . .
C58 C 0.4745(8) 0.4293(7) 0.2987(9) 0.036(3) Uani 1 1 d . . . . .
C59 C 0.4838(10) 0.3905(9) 0.2390(10) 0.047(3) Uani 1 1 d . . . . .
H59A H 0.443191 0.368815 0.183975 0.057 Uiso 1 1 calc R U . . .
C60 C 0.5541(11) 0.3840(10) 0.2616(11) 0.054(4) Uani 1 1 d . . . . .
H60A H 0.560289 0.360211 0.220276 0.065 Uiso 1 1 calc R U . . .
C61 C 0.6143(9) 0.4126(8) 0.3447(10) 0.042(3) Uani 1 1 d . . . . .
H61A H 0.661494 0.408870 0.359992 0.050 Uiso 1 1 calc R U . . .
C62 C 0.6040(9) 0.4477(8) 0.4064(10) 0.039(3) Uani 1 1 d . . . . .
C63 C 0.5343(9) 0.4566(7) 0.3794(10) 0.038(3) Uani 1 1 d . . . . .
H63A H 0.527589 0.483080 0.418788 0.046 Uiso 1 1 calc R U . . .
C64 C 0.6638(8) 0.4800(7) 0.4953(10) 0.038(3) Uani 1 1 d . . . . .
C65 C 0.7283(9) 0.5044(9) 0.5119(12) 0.043(3) Uani 1 1 d . . . . .
H65A H 0.732964 0.499384 0.464144 0.051 Uiso 1 1 calc R U . . .
C66 C 0.7860(10) 0.5355(8) 0.5945(15) 0.051(3) Uani 1 1 d . . . . .
C67A C 0.8598(7) 0.5540(12) 0.6209(14) 0.059(4) Uani 0.558(15) 1 d G U P B 1
C68A C 0.8647(8) 0.5801(13) 0.5534(11) 0.062(4) Uani 0.558(15) 1 d G U P B 1
H68A H 0.821897 0.589098 0.493317 0.075 Uiso 0.558(15) 1 calc R U P B 1
C69A C 0.9324(10) 0.5932(13) 0.5737(13) 0.069(4) Uani 0.558(15) 1 d G U P B 1
H69A H 0.935757 0.611050 0.527540 0.083 Uiso 0.558(15) 1 calc R U P B 1
C70A C 0.9950(8) 0.5800(13) 0.6615(15) 0.071(4) Uani 0.558(15) 1 d G U P B 1
H70A H 1.041259 0.588946 0.675426 0.086 Uiso 0.558(15) 1 calc R U P B 1
C71A C 0.9901(8) 0.5539(14) 0.7291(12) 0.070(4) Uani 0.558(15) 1 d G U P B 1
H71A H 1.032903 0.544890 0.789091 0.084 Uiso 0.558(15) 1 calc R U P B 1
C72A C 0.9224(10) 0.5408(13) 0.7087(12) 0.061(4) Uani 0.558(15) 1 d G U P B 1
H72A H 0.919044 0.522938 0.754869 0.074 Uiso 0.558(15) 1 calc R U P B 1
C67B C 0.8479(9) 0.5630(14) 0.5909(17) 0.060(4) Uani 0.442(15) 1 d G U P B 2
C68B C 0.8547(10) 0.5479(15) 0.5220(15) 0.062(4) Uani 0.442(15) 1 d G U P B 2
H68B H 0.817142 0.521665 0.468511 0.075 Uiso 0.442(15) 1 calc R U P B 2
C69B C 0.9163(12) 0.5710(15) 0.5315(15) 0.066(4) Uani 0.442(15) 1 d G U P B 2
H69B H 0.920990 0.560655 0.484396 0.079 Uiso 0.442(15) 1 calc R U P B 2
C70B C 0.9712(10) 0.6093(14) 0.6098(18) 0.069(4) Uani 0.442(15) 1 d G U P B 2
H70B H 1.013395 0.625164 0.616232 0.083 Uiso 0.442(15) 1 calc R U P B 2
C71B C 0.9644(9) 0.6245(14) 0.6787(16) 0.070(4) Uani 0.442(15) 1 d G U P B 2
H71B H 1.001952 0.650683 0.732185 0.084 Uiso 0.442(15) 1 calc R U P B 2
C72B C 0.9027(11) 0.6013(15) 0.6692(15) 0.065(4) Uani 0.442(15) 1 d G U P B 2
H72B H 0.898104 0.611694 0.716302 0.078 Uiso 0.442(15) 1 calc R U P B 2

loop_
_atom_site_aniso_label
_atom_site_aniso_U_11
_atom_site_aniso_U_22
_atom_site_aniso_U_33
_atom_site_aniso_U_23
_atom_site_aniso_U_13
_atom_site_aniso_U_12
Fe1 0.0355(12) 0.0312(11) 0.0638(14) -0.0236(8) 0.0234(11) -0.0109(8)
Fe2 0.0321(12) 0.0338(12) 0.0576(13) -0.0237(8) 0.0202(10) -0.0117(8)
O1 0.25(2) 0.27(2) 0.27(2) 0.111(18) 0.166(19) -0.024(18)
O2 0.042(6) 0.036(5) 0.052(6) -0.014(4) 0.023(5) -0.008(4)
O3 0.047(6) 0.038(6) 0.054(6) -0.025(4) 0.024(5) -0.012(4)
O4 0.035(6) 0.044(5) 0.046(5) -0.026(4) 0.018(4) -0.012(4)
O5 0.025(5) 0.063(7) 0.075(7) -0.028(6) 0.023(5) -0.008(5)
O6 0.199(15) 0.061(7) 0.100(10) 0.008(7) 0.068(10) 0.037(9)
O7 0.048(7) 0.032(5) 0.084(7) -0.026(5) 0.028(6) 0.004(5)
O8 0.033(5) 0.027(4) 0.086(7) -0.031(4) 0.027(5) -0.007(4)
O9 0.027(5) 0.039(5) 0.033(5) -0.020(4) 0.005(4) -0.002(4)
O10 0.021(4) 0.042(5) 0.029(4) -0.014(3) -0.005(3) 0.003(4)
O11 0.043(5) 0.063(6) 0.114(9) -0.032(5) 0.032(6) -0.024(5)
O12 0.037(5) 0.032(5) 0.037(5) -0.012(4) 0.012(4) -0.010(4)
O13 0.043(6) 0.035(5) 0.056(6) -0.016(4) 0.033(5) -0.008(4)
O14 0.043(6) 0.029(5) 0.062(5) -0.015(4) 0.036(5) -0.009(4)
O15 0.045(6) 0.036(5) 0.072(7) -0.010(5) 0.030(6) -0.004(5)
C1 0.060(10) 0.054(10) 0.101(15) 0.011(9) 0.036(10) -0.012(7)
C2 0.071(12) 0.062(12) 0.118(17) 0.008(10) 0.026(12) -0.012(8)
C3 0.131(17) 0.044(9) 0.071(12) -0.008(8) 0.040(13) -0.004(11)
C4 0.18(2) 0.036(10) 0.113(19) 0.007(10) 0.095(19) 0.000(12)
C5 0.116(14) 0.041(8) 0.038(8) -0.005(6) 0.040(9) -0.024(8)
C6 0.081(10) 0.037(7) 0.049(9) -0.003(6) 0.039(8) -0.011(6)
C7 0.040(6) 0.051(7) 0.017(5) -0.018(5) 0.006(5) -0.015(5)
C8 0.053(7) 0.056(8) 0.036(7) -0.017(6) 0.023(6) -0.022(6)
C9 0.050(6) 0.050(6) 0.025(6) -0.029(5) 0.018(5) -0.019(5)
C10 0.061(8) 0.068(11) 0.057(8) -0.037(7) 0.039(7) -0.030(7)
C11 0.059(9) 0.109(15) 0.051(8) -0.045(8) 0.036(7) -0.042(10)
C12 0.067(10) 0.112(17) 0.068(10) -0.038(9) 0.042(8) -0.044(11)
C13 0.061(10) 0.110(15) 0.072(9) -0.038(8) 0.049(8) -0.047(10)
C14 0.043(7) 0.064(10) 0.068(7) -0.038(6) 0.038(6) -0.031(7)
C15 0.045(6) 0.061(9) 0.062(8) -0.047(6) 0.036(6) -0.035(6)
C16 0.044(6) 0.041(7) 0.066(6) -0.038(5) 0.034(5) -0.030(5)
C17 0.047(7) 0.060(11) 0.089(10) -0.035(8) 0.043(7) -0.024(7)
C18 0.036(7) 0.054(10) 0.085(8) -0.050(7) 0.032(6) -0.023(6)
C19A 0.053(6) 0.077(10) 0.107(9) -0.019(8) 0.052(6) 0.001(7)
C20A 0.057(6) 0.082(10) 0.110(9) -0.025(8) 0.054(6) 0.005(7)
C21A 0.057(7) 0.082(10) 0.111(9) -0.023(9) 0.055(6) 0.007(8)
C22A 0.057(7) 0.087(10) 0.112(9) -0.016(9) 0.053(6) 0.008(8)
C23A 0.054(6) 0.088(10) 0.108(9) -0.013(9) 0.051(7) 0.002(8)
C24A 0.054(6) 0.082(10) 0.108(9) -0.017(8) 0.050(6) 0.002(7)
C19B 0.054(6) 0.079(10) 0.108(9) -0.021(8) 0.048(6) 0.002(6)
C20B 0.058(7) 0.080(10) 0.112(9) -0.024(8) 0.052(6) 0.005(6)
C21B 0.061(7) 0.083(10) 0.111(9) -0.022(8) 0.051(6) 0.012(7)
C22B 0.059(7) 0.088(10) 0.112(9) -0.018(8) 0.048(6) 0.005(7)
C23B 0.056(7) 0.088(10) 0.111(9) -0.016(8) 0.047(6) 0.006(7)
C24B 0.055(7) 0.079(10) 0.110(9) -0.019(8) 0.044(6) 0.005(7)
C25 0.115(15) 0.042(8) 0.072(8) 0.000(6) 0.052(9) 0.018(9)
C26 0.176(14) 0.062(7) 0.061(7) 0.009(6) 0.061(8) 0.041(9)
C27 0.154(11) 0.069(7) 0.058(6) -0.001(5) 0.058(6) 0.034(7)
C28 0.148(12) 0.052(7) 0.056(6) -0.005(5) 0.063(7) 0.027(8)
C29 0.060(9) 0.027(5) 0.054(7) -0.009(5) 0.038(6) -0.004(6)
C30 0.047(7) 0.028(5) 0.066(6) -0.008(5) 0.040(6) -0.008(5)
C31 0.043(7) 0.018(5) 0.074(7) -0.019(5) 0.034(6) -0.007(5)
C32 0.043(7) 0.013(5) 0.071(7) -0.015(5) 0.035(6) -0.012(5)
C33 0.033(6) 0.022(6) 0.067(7) -0.021(5) 0.027(5) -0.011(5)
C34 0.029(6) 0.037(6) 0.043(6) -0.024(5) 0.015(5) -0.007(5)
C35 0.031(7) 0.034(6) 0.059(8) -0.022(6) 0.010(6) -0.009(5)
C36 0.050(5) 0.033(5) 0.056(6) -0.030(7) 0.009(5) -0.017(7)
C37 0.044(8) 0.039(7) 0.034(7) -0.021(5) 0.002(6) -0.008(6)
C38 0.029(6) 0.036(6) 0.045(6) -0.025(5) 0.013(5) -0.003(5)
C39 0.030(4) 0.024(4) 0.050(5) -0.023(6) 0.017(4) -0.008(6)
C40 0.022(6) 0.037(6) 0.029(5) -0.026(4) 0.007(4) -0.001(5)
C41 0.029(7) 0.047(7) 0.031(5) -0.028(5) 0.009(5) -0.014(6)
C42 0.029(5) 0.043(5) 0.025(3) -0.020(3) 0.012(3) -0.001(4)
C43 0.047(5) 0.047(4) 0.023(3) -0.024(3) 0.015(3) -0.011(4)
C44 0.047(6) 0.052(4) 0.022(3) -0.024(3) 0.015(4) -0.018(5)
C45 0.068(6) 0.063(5) 0.024(4) -0.020(3) 0.016(4) -0.026(5)
C46 0.079(7) 0.073(6) 0.022(4) -0.025(3) 0.018(4) -0.029(5)
C47 0.077(7) 0.065(5) 0.029(3) -0.030(4) 0.014(4) -0.023(5)
C48 0.063(6) 0.052(5) 0.030(3) -0.026(3) 0.012(4) -0.017(5)
C49 0.039(6) 0.040(5) 0.033(5) 0.000(4) -0.004(4) -0.016(4)
C50 0.036(6) 0.046(5) 0.042(6) 0.002(4) -0.004(4) -0.020(4)
C51 0.052(6) 0.041(6) 0.044(6) -0.006(4) -0.003(5) -0.024(5)
C52 0.077(10) 0.047(10) 0.049(9) -0.027(8) 0.014(8) -0.024(8)
C53 0.082(11) 0.046(8) 0.063(10) -0.021(7) 0.039(9) -0.038(8)
C54 0.041(6) 0.036(6) 0.016(5) 0.001(4) -0.007(5) -0.015(5)
C55 0.045(7) 0.019(6) 0.048(8) -0.009(5) 0.020(6) -0.011(5)
C56 0.053(7) 0.034(7) 0.036(7) -0.018(5) 0.023(6) -0.013(6)
C57 0.042(6) 0.026(6) 0.048(8) -0.007(5) 0.025(6) -0.003(5)
C58 0.042(6) 0.028(6) 0.030(6) -0.006(4) 0.018(5) -0.001(5)
C59 0.061(8) 0.046(8) 0.029(6) -0.011(5) 0.025(6) 0.005(7)
C60 0.067(8) 0.060(10) 0.041(7) -0.006(6) 0.036(7) 0.018(8)
C61 0.051(8) 0.035(7) 0.037(6) 0.009(5) 0.026(6) 0.015(6)
C62 0.048(7) 0.023(6) 0.041(6) -0.002(5) 0.024(6) 0.007(5)
C63 0.050(6) 0.022(6) 0.043(6) -0.015(5) 0.028(6) -0.009(5)
C64 0.035(6) 0.023(6) 0.050(6) -0.008(5) 0.023(5) 0.002(5)
C65 0.040(6) 0.036(8) 0.058(7) 0.000(6) 0.032(6) 0.009(5)
C66 0.037(7) 0.030(8) 0.081(8) -0.009(6) 0.032(6) -0.001(5)
C67A 0.024(5) 0.058(7) 0.073(8) 0.008(6) 0.018(5) 0.007(5)
C68A 0.025(5) 0.061(8) 0.077(8) 0.013(6) 0.018(5) 0.003(5)
C69A 0.027(5) 0.073(8) 0.081(8) 0.015(6) 0.018(5) -0.004(6)
C70A 0.026(5) 0.076(8) 0.082(8) 0.014(7) 0.016(5) -0.004(6)
C71A 0.026(5) 0.075(8) 0.078(8) 0.011(7) 0.015(5) -0.001(6)
C72A 0.024(5) 0.059(8) 0.073(8) 0.006(7) 0.014(5) 0.002(6)
C67B 0.021(5) 0.058(8) 0.078(8) 0.011(6) 0.018(5) 0.007(5)
C68B 0.024(5) 0.064(8) 0.078(8) 0.014(6) 0.020(5) 0.001(5)
C69B 0.026(6) 0.070(8) 0.081(8) 0.016(7) 0.021(5) -0.002(6)
C70B 0.024(6) 0.074(9) 0.083(9) 0.016(7) 0.019(6) -0.003(6)
C71B 0.026(5) 0.073(8) 0.082(8) 0.012(7) 0.017(6) -0.003(5)
C72B 0.025(5) 0.065(7) 0.080(8) 0.010(6) 0.017(5) 0.001(5)

loop_
_atom_type_symbol
_atom_type_description
_atom_type_scat_dispersion_real
_atom_type_scat_dispersion_imag
_atom_type_scat_source
C C 0.0040 0.0020 'XDISP Program in WinGX L.J. Farrugia, J.Appl.Cryst. 2012,45,849-854'
H H 0.0000 0.0000 'XDISP Program in WinGX L.J. Farrugia, J.Appl.Cryst. 2012,45,849-854'
O O 0.0132 0.0074 'XDISP Program in WinGX L.J. Farrugia, J.Appl.Cryst. 2012,45,849-854'
Fe Fe 0.3555 0.9930 'XDISP Program in WinGX L.J. Farrugia, J.Appl.Cryst. 2012,45,849-854'

loop_
_geom_angle_atom_site_label_1
_geom_angle_atom_site_label_2
_geom_angle_atom_site_label_3
_geom_angle
O7 Fe1 O8 84.8(5)
O7 Fe1 O15 88.1(6)
O8 Fe1 O15 99.2(5)
O7 Fe1 O3 98.0(5)
O8 Fe1 O3 89.2(5)
O15 Fe1 O3 170.1(5)
O7 Fe1 O14 168.2(6)
O8 Fe1 O14 86.9(5)
O15 Fe1 O14 85.0(5)
O3 Fe1 O14 90.2(4)
O7 Fe1 O2 88.6(5)
O8 Fe1 O2 171.7(5)
O15 Fe1 O2 85.4(5)
O3 Fe1 O2 86.9(5)
O14 Fe1 O2 100.4(4)
O4 Fe2 O13 88.6(5)
O4 Fe2 O9 88.5(4)
O13 Fe2 O9 87.5(4)
O4 Fe2 O5 87.4(6)
O13 Fe2 O5 170.3(5)
O9 Fe2 O5 101.1(5)
O4 Fe2 O12 95.9(4)
O13 Fe2 O12 84.9(5)
O9 Fe2 O12 171.2(5)
O5 Fe2 O12 86.8(5)
O4 Fe2 O10 172.3(4)
O13 Fe2 O10 95.9(5)
O9 Fe2 O10 85.4(4)
O5 Fe2 O10 89.1(6)
O12 Fe2 O10 90.8(4)
C1 O1 H1 109.5
C7 O2 Fe1 130.2(11)
C9 O3 Fe1 131.4(11)
C16 O4 Fe2 129.7(12)
C18 O5 Fe2 130.3(13)
C25 O6 H6 109.5
C31 O7 Fe1 132.9(10)
C33 O8 Fe1 127.9(11)
C40 O9 Fe2 132.4(9)
C42 O10 Fe2 127.9(9)
C49 O11 H11 109.5
C55 O12 Fe2 131.9(11)
C57 O13 Fe2 130.0(10)
C64 O14 Fe1 129.9(10)
C66 O15 Fe1 132.2(12)
O1 C1 C6 125(3)
O1 C1 C2 113(3)
C6 C1 C2 122(2)
C1 C2 C3 121(3)
C1 C2 H2A 119.4
C3 C2 H2A 119.4
C4 C3 C2 119(3)
C4 C3 H3A 120.5
C2 C3 H3A 120.5
C3 C4 C5 122(2)
C3 C4 H4A 119.1
C5 C4 H4A 119.1
C4 C5 C6 119(2)
C4 C5 H5A 120.3
C6 C5 H5A 120.3
C1 C6 C7 123.9(17)
C1 C6 C5 115.3(19)
C7 C6 C5 120.2(19)
O2 C7 C8 123.3(16)
O2 C7 C6 114.8(16)
C8 C7 C6 121.8(16)
C7 C8 C9 123.4(16)
C7 C8 H8A 118.3
C9 C8 H8A 118.3
O3 C9 C8 123.0(15)
O3 C9 C10 116.7(16)
C8 C9 C10 120.3(17)
C11 C10 C15 119.5(19)
C11 C10 C9 125.8(19)
C15 C10 C9 114.6(17)
C12 C11 C10 120(2)
C12 C11 H11A 120.1
C10 C11 H11A 120.1
C11 C12 C13 121(2)
C11 C12 H12A 119.4
C13 C12 H12A 119.4
C12 C13 C14 123(2)
C12 C13 H13A 118.6
C14 C13 H13A 118.6
C13 C14 C15 116(2)
C13 C14 C16 124.9(17)
C15 C14 C16 118.5(18)
C10 C15 C14 119.8(18)
C10 C15 H15A 120.1
C14 C15 H15A 120.1
O4 C16 C17 124.5(18)
O4 C16 C14 114.0(15)
C17 C16 C14 121.5(18)
C16 C17 C18 122(2)
C16 C17 H17A 118.9
C18 C17 H17A 118.9
O5 C18 C17 124.2(19)
O5 C18 C19A 123(2)
C17 C18 C19A 112(2)
O5 C18 C19B 106.6(19)
C17 C18 C19B 128(2)
C20A C19A C24A 120.0
C20A C19A C18 125(2)
C24A C19A C18 115(2)
C19A C20A C21A 120.0
C19A C20A H20A 120.0
C21A C20A H20A 120.0
C22A C21A C20A 120.0
C22A C21A H21A 120.0
C20A C21A H21A 120.0
C21A C22A C23A 120.0
C21A C22A H22A 120.0
C23A C22A H22A 120.0
C24A C23A C22A 120.0
C24A C23A H23A 120.0
C22A C23A H23A 120.0
C23A C24A C19A 120.0
C23A C24A H24A 120.0
C19A C24A H24A 120.0
C20B C19B C24B 120.0
C20B C19B C18 119.1(18)
C24B C19B C18 120.8(18)
C19B C20B C21B 120.0
C19B C20B H20B 120.0
C21B C20B H20B 120.0
C22B C21B C20B 120.0
C22B C21B H21B 120.0
C20B C21B H21B 120.0
C21B C22B C23B 120.0
C21B C22B H22B 120.0
C23B C22B H22B 120.0
C24B C23B C22B 120.0
C24B C23B H23B 120.0
C22B C23B H23B 120.0
C23B C24B C19B 120.0
C23B C24B H24B 120.0
C19B C24B H24B 120.0
C26 C25 C30 123.2(18)
C26 C25 O6 119.5(19)
C30 C25 O6 117.3(17)
C25 C26 C27 125(2)
C25 C26 H26A 117.3
C27 C26 H26A 117.3
C26 C27 C28 109.4(19)
C26 C27 H27A 125.3
C28 C27 H27A 125.3
C29 C28 C27 124.5(17)
C29 C28 H28A 117.7
C27 C28 H28A 117.7
C28 C29 C30 124.3(16)
C28 C29 H29A 117.8
C30 C29 H29A 117.8
C25 C30 C31 124.6(14)
C25 C30 C29 112.0(15)
C31 C30 C29 123.5(14)
C32 C31 O7 117.5(14)
C32 C31 C30 127.7(13)
O7 C31 C30 114.7(14)
C33 C32 C31 127.0(13)
C33 C32 H32A 116.5
C31 C32 H32A 116.5
C32 C33 O8 123.8(14)
C32 C33 C34 124.6(12)
O8 C33 C34 111.5(13)
C39 C34 C35 119.8(13)
C39 C34 C33 117.0(12)
C35 C34 C33 123.0(13)
C36 C35 C34 119.9(12)
C36 C35 H35A 120.1
C34 C35 H35A 120.1
C37 C36 C35 121.4(9)
C37 C36 H36A 119.3
C35 C36 H36A 119.3
C36 C37 C38 118.7(15)
C36 C37 H37A 120.7
C38 C37 H37A 120.7
C37 C38 C39 119.3(12)
C37 C38 C40 123.4(14)
C39 C38 C40 116.9(12)
C34 C39 C38 120.7(8)
C34 C39 H39A 119.6
C38 C39 H39A 119.6
O9 C40 C41 124.2(11)
O9 C40 C38 117.8(13)
C41 C40 C38 117.4(14)
C42 C41 C40 118.5(14)
C42 C41 H41A 120.7
C40 C41 H41A 120.7
O10 C42 C41 129.5(14)
O10 C42 C43 114.9(11)
C41 C42 C43 115.4(14)
C44 C43 C48 127.3(14)
C44 C43 C42 122.5(11)
C48 C43 C42 110.2(14)
C43 C44 C45 119.6(13)
C43 C44 H44A 120.2
C45 C44 H44A 120.2
C46 C45 C44 112.3(16)
C46 C45 H45A 123.9
C44 C45 H45A 123.9
C47 C46 C45 127.9(15)
C47 C46 H46A 116.1
C45 C46 H46A 116.1
C46 C47 C48 117.6(13)
C46 C47 H47A 121.2
C48 C47 H47A 121.2
C43 C48 C47 114.9(16)
C43 C48 H48A 122.5
C47 C48 H48A 122.5
O11 C49 C50 115.8(18)
O11 C49 C54 123.3(13)
C50 C49 C54 120.9(18)
C51 C50 C49 118(2)
C51 C50 H50A 121.2
C49 C50 H50A 121.2
C52 C51 C50 121.5(15)
C52 C51 H51A 119.2
C50 C51 H51A 119.2
C51 C52 C53 118.0(19)
C51 C52 H52A 121.0
C53 C52 H52A 121.0
C54 C53 C52 122(2)
C54 C53 H53A 119.1
C52 C53 H53A 119.1
C53 C54 C49 118.2(15)
C53 C54 C55 121.9(17)
C49 C54 C55 119.0(15)
O12 C55 C56 122.9(13)
O12 C55 C54 115.8(15)
C56 C55 C54 121.3(14)
C57 C56 C55 123.9(15)
C57 C56 H56A 118.0
C55 C56 H56A 118.0
O13 C57 C56 126.0(15)
O13 C57 C58 112.5(12)
C56 C57 C58 120.8(14)
C63 C58 C59 118.8(15)
C63 C58 C57 121.0(13)
C59 C58 C57 120.2(13)
C58 C59 C60 119.7(14)
C58 C59 H59A 120.2
C60 C59 H59A 120.2
C61 C60 C59 120.1(14)
C61 C60 H60A 120.0
C59 C60 H60A 120.0
C60 C61 C62 119.2(17)
C60 C61 H61A 120.4
C62 C61 H61A 120.4
C63 C62 C61 118.7(14)
C63 C62 C64 117.8(13)
C61 C62 C64 123.3(15)
C58 C63 C62 123.3(14)
C58 C63 H63A 118.3
C62 C63 H63A 118.3
O14 C64 C65 125.0(14)
O14 C64 C62 113.3(14)
C65 C64 C62 121.7(15)
C66 C65 C64 123.8(17)
C66 C65 H65A 118.1
C64 C65 H65A 118.1
O15 C66 C65 122.4(18)
O15 C66 C67A 110.9(17)
C65 C66 C67A 126(2)
O15 C66 C67B 124.8(17)
C65 C66 C67B 112.5(19)
C68A C67A C72A 120.0
C68A C67A C66 118.2(15)
C72A C67A C66 121.6(15)
C69A C68A C67A 120.0
C69A C68A H68A 120.0
C67A C68A H68A 120.0
C68A C69A C70A 120.0
C68A C69A H69A 120.0
C70A C69A H69A 120.0
C69A C70A C71A 120.0
C69A C70A H70A 120.0
C71A C70A H70A 120.0
C72A C71A C70A 120.0
C72A C71A H71A 120.0
C70A C71A H71A 120.0
C71A C72A C67A 120.0
C71A C72A H72A 120.0
C67A C72A H72A 120.0
C68B C67B C72B 120.0
C68B C67B C66 126.2(16)
C72B C67B C66 113.6(16)
C67B C68B C69B 120.0
C67B C68B H68B 120.0
C69B C68B H68B 120.0
C68B C69B C70B 120.0
C68B C69B H69B 120.0
C70B C69B H69B 120.0
C69B C70B C71B 120.0
C69B C70B H70B 120.0
C71B C70B H70B 120.0
C72B C71B C70B 120.0
C72B C71B H71B 120.0
C70B C71B H71B 120.0
C71B C72B C67B 120.0
C71B C72B H72B 120.0
C67B C72B H72B 120.0

loop_
_geom_bond_atom_site_label_1
_geom_bond_atom_site_label_2
_geom_bond_distance
Fe1 O7 1.933(11)
Fe1 O8 1.984(11)
Fe1 O15 1.989(15)
Fe1 O3 1.993(13)
Fe1 O14 2.017(11)
Fe1 O2 2.026(12)
Fe2 O4 1.927(12)
Fe2 O13 1.959(11)
Fe2 O9 1.985(10)
Fe2 O5 1.994(14)
Fe2 O12 2.005(10)
Fe2 O10 2.046(10)
O1 C1 1.30(3)
O1 H1 0.8400
O2 C7 1.32(2)
O3 C9 1.29(2)
O4 C16 1.32(2)
O5 C18 1.26(3)
O6 C25 1.47(2)
O6 H6 0.8400
O7 C31 1.385(17)
O8 C33 1.350(17)
O9 C40 1.210(19)
O10 C42 1.184(19)
O11 C49 1.35(2)
O11 H11 0.8400
O12 C55 1.253(19)
O13 C57 1.287(18)
O14 C64 1.242(19)
O15 C66 1.28(3)
C1 C6 1.36(3)
C1 C2 1.36(3)
C2 C3 1.41(4)
C2 H2A 0.9500
C3 C4 1.33(4)
C3 H3A 0.9500
C4 C5 1.34(3)
C4 H4A 0.9500
C5 C6 1.51(2)
C5 H5A 0.9500
C6 C7 1.41(2)
C7 C8 1.41(2)
C8 C9 1.46(2)
C8 H8A 0.9500
C9 C10 1.48(3)
C10 C11 1.38(3)
C10 C15 1.42(3)
C11 C12 1.34(3)
C11 H11A 0.9500
C12 C13 1.36(3)
C12 H12A 0.9500
C13 C14 1.38(3)
C13 H13A 0.9500
C14 C15 1.42(2)
C14 C16 1.50(3)
C15 H15A 0.9500
C16 C17 1.40(3)
C17 C18 1.41(3)
C17 H17A 0.9500
C18 C19A 1.49(3)
C18 C19B 1.55(2)
C19A C20A 1.3900
C19A C24A 1.3900
C20A C21A 1.3900
C20A H20A 0.9500
C21A C22A 1.3900
C21A H21A 0.9500
C22A C23A 1.3900
C22A H22A 0.9500
C23A C24A 1.3900
C23A H23A 0.9500
C24A H24A 0.9500
C19B C20B 1.3900
C19B C24B 1.3900
C20B C21B 1.3900
C20B H20B 0.9500
C21B C22B 1.3900
C21B H21B 0.9500
C22B C23B 1.3900
C22B H22B 0.9500
C23B C24B 1.3900
C23B H23B 0.9500
C24B H24B 0.9500
C25 C26 1.33(3)
C25 C30 1.39(2)
C26 C27 1.43(3)
C26 H26A 0.9500
C27 C28 1.46(3)
C27 H27A 0.9500
C28 C29 1.27(2)
C28 H28A 0.9500
C29 C30 1.464(19)
C29 H29A 0.9500
C30 C31 1.39(2)
C31 C32 1.38(2)
C32 C33 1.35(2)
C32 H32A 0.9500
C33 C34 1.47(2)
C34 C39 1.365(19)
C34 C35 1.39(2)
C35 C36 1.39(2)
C35 H35A 0.9500
C36 C37 1.39(2)
C36 H36A 0.9500
C37 C38 1.40(2)
C37 H37A 0.9500
C38 C39 1.42(2)
C38 C40 1.510(17)
C39 H39A 0.9500
C40 C41 1.47(2)
C41 C42 1.418(17)
C41 H41A 0.9500
C42 C43 1.586(19)
C43 C44 1.27(2)
C43 C48 1.411(18)
C44 C45 1.48(2)
C44 H44A 0.9500
C45 C46 1.38(2)
C45 H45A 0.9500
C46 C47 1.35(3)
C46 H46A 0.9500
C47 C48 1.42(2)
C47 H47A 0.9500
C48 H48A 0.9500
C49 C50 1.418(19)
C49 C54 1.43(3)
C50 C51 1.38(3)
C50 H50A 0.9500
C51 C52 1.37(3)
C51 H51A 0.9500
C52 C53 1.44(2)
C52 H52A 0.9500
C53 C54 1.30(3)
C53 H53A 0.9500
C54 C55 1.540(17)
C55 C56 1.38(2)
C56 C57 1.33(2)
C56 H56A 0.9500
C57 C58 1.52(2)
C58 C63 1.366(19)
C58 C59 1.41(2)
C59 C60 1.42(3)
C59 H59A 0.9500
C60 C61 1.40(2)
C60 H60A 0.9500
C61 C62 1.43(2)
C61 H61A 0.9500
C62 C63 1.38(2)
C62 C64 1.47(2)
C63 H63A 0.9500
C64 C65 1.40(2)
C65 C66 1.39(3)
C65 H65A 0.9500
C66 C67A 1.50(2)
C66 C67B 1.55(3)
C67A C68A 1.3900
C67A C72A 1.3900
C68A C69A 1.3900
C68A H68A 0.9500
C69A C70A 1.3900
C69A H69A 0.9500
C70A C71A 1.3900
C70A H70A 0.9500
C71A C72A 1.3900
C71A H71A 0.9500
C72A H72A 0.9500
C67B C68B 1.3900
C67B C72B 1.3900
C68B C69B 1.3900
C68B H68B 0.9500
C69B C70B 1.3900
C69B H69B 0.9500
C70B C71B 1.3900
C70B H70B 0.9500
C71B C72B 1.3900
C71B H71B 0.9500
C72B H72B 0.9500

loop_
_geom_hbond_atom_site_label_D
_geom_hbond_atom_site_label_H
_geom_hbond_atom_site_label_A
_geom_hbond_distance_DH
_geom_hbond_distance_HA
_geom_hbond_distance_DA
_geom_hbond_angle_DHA
_geom_hbond_publ_flag
O1 H1 O2 0.84 1.84 2.56(4) 141.6 yes
O6 H6 O7 0.84 1.69 2.44(2) 147.2 yes
O11 H11 O12 0.84 1.82 2.546(16) 144.2 yes
